data_1519151
loop_
_publ_author_name
'McCalman, Lesley'
'Hibbs, Dai. E.'
'Hursthouse, Michael B.'
'Lamond, Steven J.'

_publ_section_title
;
 C9H10O3
;
_journal_name_full 'Crystal Structure Report Archive'
_journal_page_first 818
_journal_year 1994
_chemical_formula_sum 'C9 H10 O3'
_chemical_formula_weight 166.17
_space_group_IT_number 14
_symmetry_cell_setting monoclinic
_symmetry_space_group_name_Hall '-P 2ybc'
_symmetry_space_group_name_H-M 'P 1 21/c 1'
_atom_sites_solution_hydrogens geom
_atom_sites_solution_primary direct
_atom_sites_solution_secondary difmap
_cell_angle_alpha 90.00
_cell_angle_beta 108.85(4)
_cell_angle_gamma 90.00
_cell_formula_units_Z 8
_cell_length_a 11.336(9)
_cell_length_b 12.996(3)
_cell_length_c 11.379(2)
_cell_measurement_temperature 120(2)
_cell_volume 1586.5(14)
_computing_cell_refinement REFINE
_computing_data_collection 'MADNES (Pflugrath & Messerschmidt, 1989)'
_computing_data_reduction 'ABSURD (Karaulov, 1992)'
_computing_publication_material SHELXL97
_computing_structure_refinement 'SHELXL97 (Sheldrick, 2008)'
_computing_structure_solution 'SIR92 (Altomare, Cascarano, Giacovazzo & Guaglitardi, 1993)'
_diffrn_ambient_temperature 120(2)
_diffrn_measured_fraction_theta_full 0.607
_diffrn_measured_fraction_theta_max 0.607
_diffrn_measurement_device_type 'Delft instruments FAST area detector'
_diffrn_measurement_method 'Intensity measurements as described by Darr, Drake, Hursthouse & Malik (1993)'
_diffrn_radiation_monochromator graphite
_diffrn_radiation_source 'rotating anode generator'
_diffrn_radiation_type MoK\a
_diffrn_radiation_wavelength 0.71069
_diffrn_reflns_av_R_equivalents 0.4766
_diffrn_reflns_av_sigmaI/netI 0.1212
_diffrn_reflns_limit_h_max -2
_diffrn_reflns_limit_h_min -13
_diffrn_reflns_limit_k_max 0
_diffrn_reflns_limit_k_min -14
_diffrn_reflns_limit_l_max 13
_diffrn_reflns_limit_l_min -12
_diffrn_reflns_number 2394
_diffrn_reflns_theta_full 27.15
_diffrn_reflns_theta_max 27.15
_diffrn_reflns_theta_min 3.98
_exptl_absorpt_coefficient_mu 0.105
_exptl_absorpt_correction_type none
_exptl_crystal_density_diffrn 1.391
_exptl_crystal_density_method 'not measured'
_exptl_crystal_F_000 704
_exptl_crystal_size_max 0.35
_exptl_crystal_size_mid 0.25
_exptl_crystal_size_min 0.20
_refine_diff_density_max 0.206
_refine_diff_density_min -0.207
_refine_diff_density_rms 0.053
_refine_ls_extinction_coef 0
_refine_ls_extinction_method none
_refine_ls_goodness_of_fit_ref 0.898
_refine_ls_hydrogen_treatment constr
_refine_ls_matrix_type full
_refine_ls_number_parameters 221
_refine_ls_number_reflns 2136
_refine_ls_number_restraints 0
_refine_ls_restrained_S_all 0.898
_refine_ls_R_factor_all 0.0938
_refine_ls_R_factor_gt 0.0456
_refine_ls_shift/su_max 0.000
_refine_ls_shift/su_mean 0.000
_refine_ls_structure_factor_coef Fsqd
_refine_ls_weighting_details 'calc w=1/[\s^2^(Fo^2^)+(0.0469P)^2^+0.0000P] where P=(Fo^2^+2Fc^2^)/3'
_refine_ls_weighting_scheme calc
_refine_ls_wR_factor_gt 0.0933
_refine_ls_wR_factor_ref 0.1073
_reflns_number_gt 1245
_reflns_number_total 2136
_reflns_threshold_expression >2\s(I)
_cod_data_source_file eCrystal-818.cif
_cod_data_source_block resolve
_cod_depositor_comments
;
Citation :
McCalman, Lesley and Hibbs, Dai. E. and Hursthouse, Michael B. and 
Lamond, Steven J. (1994) University of Southampton, 
Crystal Structure Report Archive. 


http://ecrystals.chem.soton.ac.uk/818/
;
_cod_original_cell_volume 1586.5(13)
_cod_original_sg_symbol_H-M P2(1)/c
_cod_database_code 1519151

loop_
_symmetry_equiv_pos_as_xyz
'x, y, z'
'-x, y+1/2, -z+1/2'
'-x, -y, -z'
'x, -y-1/2, z-1/2'

loop_
_atom_site_label
_atom_site_type_symbol
_atom_site_fract_x
_atom_site_fract_y
_atom_site_fract_z
_atom_site_U_iso_or_equiv
_atom_site_adp_type
_atom_site_occupancy
_atom_site_symmetry_multiplicity
_atom_site_calc_flag
_atom_site_refinement_flags
_atom_site_disorder_assembly
_atom_site_disorder_group
O6 O 0.69462(13) -0.02933(13) 0.53905(14) 0.0251(4) Uani 1 1 d . . .
O2 O 0.89742(14) -0.02091(14) 0.83378(16) 0.0347(5) Uani 1 1 d . . .
O3 O 0.80446(13) 0.03753(13) 0.96134(14) 0.0267(4) Uani 1 1 d . . .
O5 O 0.59885(13) -0.09000(14) 0.66361(14) 0.0301(4) Uani 1 1 d . . .
O4 O 0.55947(16) 0.39180(14) 0.71223(17) 0.0370(5) Uani 1 1 d . . .
H4 H 0.5173 0.3970 0.7606 0.055 Uiso 1 1 calc R . .
O1 O 0.97936(16) 0.45842(15) 0.82581(17) 0.0398(5) Uani 1 1 d . . .
H1 H 1.0152 0.4640 0.7721 0.060 Uiso 1 1 calc R . .
C15 C 0.6278(2) 0.2684(2) 0.6027(2) 0.0284(6) Uani 1 1 d . . .
H15 H 0.6509 0.3219 0.5575 0.034 Uiso 1 1 calc R . .
C13 C 0.61403(18) 0.08962(19) 0.6419(2) 0.0221(6) Uani 1 1 d . . .
C7 C 0.8676(2) 0.0512(2) 0.8844(2) 0.0246(6) Uani 1 1 d . . .
C14 C 0.64653(19) 0.16927(19) 0.5782(2) 0.0250(6) Uani 1 1 d . . .
H14 H 0.6828 0.1540 0.5157 0.030 Uiso 1 1 calc R . .
C4 C 0.89465(18) 0.15788(19) 0.8687(2) 0.0223(6) Uani 1 1 d . . .
C17 C 0.7172(2) -0.13362(19) 0.5103(2) 0.0284(6) Uani 1 1 d . . .
H17A H 0.6383 -0.1733 0.4844 0.034 Uiso 1 1 calc R . .
H17B H 0.7762 -0.1675 0.5838 0.034 Uiso 1 1 calc R . .
C6 C 0.8946(2) 0.3357(2) 0.9215(2) 0.0318(6) Uani 1 1 d . . .
H6 H 0.8745 0.3884 0.9697 0.038 Uiso 1 1 calc R . .
C2 C 0.97900(19) 0.2834(2) 0.7669(2) 0.0273(6) Uani 1 1 d . . .
H2 H 1.0177 0.3002 0.7068 0.033 Uiso 1 1 calc R . .
C11 C 0.5429(2) 0.2148(2) 0.7564(2) 0.0255(6) Uani 1 1 d . . .
H11 H 0.5061 0.2308 0.8183 0.031 Uiso 1 1 calc R . .
C18 C 0.7704(2) -0.1282(2) 0.4082(2) 0.0367(7) Uani 1 1 d . . .
H18A H 0.7130 -0.0911 0.3379 0.055 Uiso 1 1 calc R . .
H18B H 0.7833 -0.1980 0.3821 0.055 Uiso 1 1 calc R . .
H18C H 0.8505 -0.0919 0.4367 0.055 Uiso 1 1 calc R . .
C8 C 0.7743(2) -0.0670(2) 0.9803(2) 0.0293(6) Uani 1 1 d . . .
H8A H 0.8513 -0.1081 1.0148 0.035 Uiso 1 1 calc R . .
H8B H 0.7236 -0.0983 0.9007 0.035 Uiso 1 1 calc R . .
C10 C 0.5760(2) 0.2922(2) 0.6917(2) 0.0243(6) Uani 1 1 d . . .
C1 C 0.9513(2) 0.3594(2) 0.8364(2) 0.0285(6) Uani 1 1 d . . .
C3 C 0.95157(19) 0.1843(2) 0.7834(2) 0.0267(6) Uani 1 1 d . . .
H3 H 0.9721 0.1320 0.7350 0.032 Uiso 1 1 calc R . .
C9 C 0.7035(3) -0.0645(2) 1.0681(3) 0.0456(8) Uani 1 1 d . . .
H9A H 0.7537 -0.0311 1.1453 0.068 Uiso 1 1 calc R . .
H9B H 0.6835 -0.1349 1.0860 0.068 Uiso 1 1 calc R . .
H9C H 0.6261 -0.0257 1.0315 0.068 Uiso 1 1 calc R . .
C12 C 0.56252(18) 0.11468(19) 0.73218(19) 0.0244(6) Uani 1 1 d . . .
H12 H 0.5403 0.0615 0.7783 0.029 Uiso 1 1 calc R . .
C16 C 0.6339(2) -0.0168(2) 0.6180(2) 0.0238(6) Uani 1 1 d . . .
C5 C 0.86699(19) 0.2363(2) 0.9370(2) 0.0269(6) Uani 1 1 d . . .
H5 H 0.8274 0.2202 0.9967 0.032 Uiso 1 1 calc R . .

loop_
_atom_site_aniso_label
_atom_site_aniso_U_11
_atom_site_aniso_U_22
_atom_site_aniso_U_33
_atom_site_aniso_U_23
_atom_site_aniso_U_13
_atom_site_aniso_U_12
O6 0.0311(9) 0.0218(11) 0.0285(9) -0.0008(7) 0.0181(7) 0.0011(7)
O2 0.0444(11) 0.0236(12) 0.0460(11) -0.0027(8) 0.0283(9) 0.0021(8)
O3 0.0321(9) 0.0225(11) 0.0309(10) 0.0016(7) 0.0179(8) -0.0008(7)
O5 0.0350(10) 0.0260(12) 0.0348(10) 0.0030(8) 0.0187(8) -0.0029(8)
O4 0.0478(11) 0.0244(13) 0.0521(12) -0.0014(8) 0.0347(9) 0.0028(8)
O1 0.0527(12) 0.0260(13) 0.0556(12) -0.0024(8) 0.0381(9) -0.0053(9)
C15 0.0296(13) 0.0222(16) 0.0411(15) 0.0030(11) 0.0221(11) -0.0015(10)
C13 0.0173(12) 0.0244(15) 0.0248(13) -0.0006(10) 0.0069(10) 0.0008(10)
C7 0.0212(12) 0.0299(17) 0.0243(13) 0.0022(11) 0.0097(10) 0.0006(11)
C14 0.0261(13) 0.0224(16) 0.0321(14) 0.0013(11) 0.0173(11) 0.0017(10)
C4 0.0194(12) 0.0218(15) 0.0265(13) 0.0000(10) 0.0087(10) 0.0017(10)
C17 0.0320(14) 0.0171(16) 0.0396(15) -0.0008(11) 0.0165(11) 0.0029(10)
C6 0.0378(14) 0.0256(17) 0.0418(16) -0.0058(12) 0.0265(12) -0.0027(11)
C2 0.0292(14) 0.0267(17) 0.0322(14) 0.0006(11) 0.0185(11) -0.0020(11)
C11 0.0298(13) 0.0242(17) 0.0284(14) -0.0011(10) 0.0176(11) 0.0004(10)
C18 0.0408(15) 0.0318(19) 0.0464(17) -0.0060(12) 0.0263(13) -0.0003(12)
C8 0.0305(14) 0.0247(17) 0.0343(14) 0.0058(11) 0.0128(11) 0.0004(11)
C10 0.0246(13) 0.0207(16) 0.0279(14) -0.0024(10) 0.0090(10) 0.0009(10)
C1 0.0267(13) 0.0227(17) 0.0396(16) 0.0038(11) 0.0156(11) -0.0003(11)
C3 0.0306(14) 0.0240(18) 0.0294(15) -0.0005(10) 0.0152(11) 0.0002(11)
C9 0.0661(19) 0.034(2) 0.0502(18) 0.0015(14) 0.0380(15) -0.0105(14)
C12 0.0250(13) 0.0269(17) 0.0231(13) 0.0012(10) 0.0103(10) -0.0039(10)
C16 0.0204(13) 0.0282(16) 0.0231(13) 0.0005(11) 0.0075(10) -0.0015(11)
C5 0.0258(13) 0.0306(18) 0.0298(14) -0.0004(11) 0.0164(11) -0.0006(11)

loop_
_atom_type_symbol
_atom_type_description
_atom_type_scat_dispersion_real
_atom_type_scat_dispersion_imag
_atom_type_scat_source
C C 0.0033 0.0016 'International Tables Vol C Tables 4.2.6.8 and 6.1.1.4'
H H 0.0000 0.0000 'International Tables Vol C Tables 4.2.6.8 and 6.1.1.4'
O O 0.0106 0.0060 'International Tables Vol C Tables 4.2.6.8 and 6.1.1.4'

loop_
_geom_angle_atom_site_label_1
_geom_angle_atom_site_label_2
_geom_angle_atom_site_label_3
_geom_angle
_geom_angle_site_symmetry_1
_geom_angle_site_symmetry_3
C16 O6 C17 116.48(19) . .
C7 O3 C8 115.9(2) . .
C10 O4 H4 109.5 . .
C1 O1 H1 109.5 . .
C14 C15 C10 120.4(2) . .
C14 C15 H15 119.8 . .
C10 C15 H15 119.8 . .
C12 C13 C14 117.7(2) . .
C12 C13 C16 119.9(2) . .
C14 C13 C16 122.4(2) . .
O2 C7 O3 120.9(2) . .
O2 C7 C4 125.8(2) . .
O3 C7 C4 113.4(2) . .
C15 C14 C13 121.4(2) . .
C15 C14 H14 119.3 . .
C13 C14 H14 119.3 . .
C3 C4 C5 117.3(2) . .
C3 C4 C7 119.7(2) . .
C5 C4 C7 123.0(2) . .
O6 C17 C18 106.4(2) . .
O6 C17 H17A 110.4 . .
C18 C17 H17A 110.4 . .
O6 C17 H17B 110.4 . .
C18 C17 H17B 110.4 . .
H17A C17 H17B 108.6 . .
C5 C6 C1 119.4(2) . .
C5 C6 H6 120.3 . .
C1 C6 H6 120.3 . .
C3 C2 C1 120.2(2) . .
C3 C2 H2 119.9 . .
C1 C2 H2 119.9 . .
C12 C11 C10 120.1(2) . .
C12 C11 H11 120.0 . .
C10 C11 H11 120.0 . .
C17 C18 H18A 109.5 . .
C17 C18 H18B 109.5 . .
H18A C18 H18B 109.5 . .
C17 C18 H18C 109.5 . .
H18A C18 H18C 109.5 . .
H18B C18 H18C 109.5 . .
O3 C8 C9 106.8(2) . .
O3 C8 H8A 110.4 . .
C9 C8 H8A 110.4 . .
O3 C8 H8B 110.4 . .
C9 C8 H8B 110.4 . .
H8A C8 H8B 108.6 . .
O4 C10 C15 117.9(2) . .
O4 C10 C11 122.6(2) . .
C15 C10 C11 119.5(2) . .
O1 C1 C6 117.5(2) . .
O1 C1 C2 122.5(2) . .
C6 C1 C2 120.0(3) . .
C2 C3 C4 121.2(2) . .
C2 C3 H3 119.4 . .
C4 C3 H3 119.4 . .
C8 C9 H9A 109.5 . .
C8 C9 H9B 109.5 . .
H9A C9 H9B 109.5 . .
C8 C9 H9C 109.5 . .
H9A C9 H9C 109.5 . .
H9B C9 H9C 109.5 . .
C11 C12 C13 120.9(2) . .
C11 C12 H12 119.5 . .
C13 C12 H12 119.5 . .
O5 C16 O6 121.1(2) . .
O5 C16 C13 125.4(2) . .
O6 C16 C13 113.5(2) . .
C6 C5 C4 121.9(2) . .
C6 C5 H5 119.1 . .
C4 C5 H5 119.1 . .

loop_
_geom_bond_atom_site_label_1
_geom_bond_atom_site_label_2
_geom_bond_distance
_geom_bond_site_symmetry_2
O6 C16 1.306(3) .
O6 C17 1.436(3) .
O2 C7 1.204(3) .
O3 C7 1.310(3) .
O3 C8 1.434(3) .
O5 C16 1.211(3) .
O4 C10 1.340(3) .
O4 H4 0.8400 .
O1 C1 1.340(3) .
O1 H1 0.8400 .
C15 C14 1.349(3) .
C15 C10 1.360(3) .
C15 H15 0.9500 .
C13 C12 1.374(3) .
C13 C14 1.381(3) .
C13 C16 1.442(3) .
C7 C4 1.444(4) .
C14 H14 0.9500 .
C4 C3 1.371(3) .
C4 C5 1.378(3) .
C17 C18 1.475(3) .
C17 H17A 0.9900 .
C17 H17B 0.9900 .
C6 C5 1.354(4) .
C6 C1 1.360(3) .
C6 H6 0.9500 .
C2 C3 1.353(4) .
C2 C1 1.364(4) .
C2 H2 0.9500 .
C11 C12 1.363(3) .
C11 C10 1.369(3) .
C11 H11 0.9500 .
C18 H18A 0.9800 .
C18 H18B 0.9800 .
C18 H18C 0.9800 .
C8 C9 1.470(4) .
C8 H8A 0.9900 .
C8 H8B 0.9900 .
C3 H3 0.9500 .
C9 H9A 0.9800 .
C9 H9B 0.9800 .
C9 H9C 0.9800 .
C12 H12 0.9500 .
C5 H5 0.9500 .
